data_7120218
loop_
_publ_author_name
'Nakamura, Ippei'
'Tsunashima, Ryo'
'Nishihara, Sadafumi'
'Inoue, Katsuya'
'Akutagawa, Tomoyuki'

_publ_section_title
;
 A dielectric anomaly observed for doubly reduced mixed-valence
 polyoxometalate
;
_journal_name_full 'Chem. Commun.'
_journal_paper_doi 10.1039/C7CC03361C
_journal_year 2017
_chemical_formula_sum 'C47 H63 Mo12 N14 O45 P'
_chemical_formula_weight 2726.36
_chemical_name_systematic
; 
 ? 
;
_space_group_IT_number 1
_symmetry_cell_setting triclinic
_symmetry_space_group_name_Hall 'P 1'
_symmetry_space_group_name_H-M 'P 1'
_atom_sites_solution_hydrogens geom
_atom_sites_solution_primary direct
_atom_sites_solution_secondary difmap
_audit_creation_method SHELXL-97
_audit_update_record
;
2017-04-17 deposited with the CCDC.
2017-05-25 downloaded from the CCDC.
;
_cell_angle_alpha 114.6658(7)
_cell_angle_beta 106.7857(7)
_cell_angle_gamma 95.9885(7)
_cell_formula_units_Z 1
_cell_length_a 11.9970(7)
_cell_length_b 12.9020(7)
_cell_length_c 14.6379(8)
_cell_measurement_reflns_used 4681
_cell_measurement_temperature 123
_cell_measurement_theta_max 28.67
_cell_measurement_theta_min 2.21
_cell_volume 1904.30(18)
_computing_cell_refinement 'Bruker SAINT'
_computing_data_collection 'Bruker APEX2'
_computing_data_reduction 'Bruker SAINT'
_computing_molecular_graphics 'Yadokari-XG 2009 (Wakita Nemoto et al., 2009)'
_computing_publication_material 'Yadokari-XG 2009 (Wakita,Nemoto et al., 2009)'
_computing_structure_refinement 'SHELXL-97 (Sheldrick, 1997)'
_computing_structure_solution 'SHELXS-97 (Sheldrick, 1990)'
_diffrn_ambient_temperature 123
_diffrn_measured_fraction_theta_full 0.991
_diffrn_measured_fraction_theta_max 0.991
_diffrn_measurement_device_type 'Bruker APEXII CCD area detector'
_diffrn_measurement_method 'phi and omega scans'
_diffrn_radiation_monochromator 'Bruker Helios multilayer confocal mirror'
_diffrn_radiation_source 'Bruker TXS fine-focus rotating anode'
_diffrn_radiation_type MoK\a
_diffrn_radiation_wavelength 0.71073
_diffrn_reflns_av_R_equivalents 0.0285
_diffrn_reflns_av_sigmaI/netI 0.0793
_diffrn_reflns_limit_h_max 15
_diffrn_reflns_limit_h_min -15
_diffrn_reflns_limit_k_max 16
_diffrn_reflns_limit_k_min -16
_diffrn_reflns_limit_l_max 19
_diffrn_reflns_limit_l_min -19
_diffrn_reflns_number 22708
_diffrn_reflns_theta_full 27.50
_diffrn_reflns_theta_max 27.50
_diffrn_reflns_theta_min 1.65
_diffrn_standards_decay_% 0.0
_diffrn_standards_number 0
_exptl_absorpt_coefficient_mu 2.034
_exptl_absorpt_correction_T_max 0.9605
_exptl_absorpt_correction_T_min 0.8225
_exptl_absorpt_correction_type empirical
_exptl_absorpt_process_details 'SADABS Sheldrick 1996'
_exptl_crystal_colour black
_exptl_crystal_density_diffrn 2.377
_exptl_crystal_density_method 'not measured'
_exptl_crystal_description block
_exptl_crystal_F_000 1322
_exptl_crystal_size_max 0.10
_exptl_crystal_size_mid 0.05
_exptl_crystal_size_min 0.02
_refine_diff_density_max 1.194
_refine_diff_density_min -1.018
_refine_diff_density_rms 0.167
_refine_ls_abs_structure_details 'Flack H D (1983), Acta Cryst. A39, 876-881'
_refine_ls_abs_structure_Flack 0.07(4)
_refine_ls_extinction_method none
_refine_ls_goodness_of_fit_ref 0.850
_refine_ls_hydrogen_treatment mixed
_refine_ls_matrix_type full
_refine_ls_number_parameters 1075
_refine_ls_number_reflns 16942
_refine_ls_number_restraints 3
_refine_ls_restrained_S_all 0.850
_refine_ls_R_factor_all 0.0697
_refine_ls_R_factor_gt 0.0498
_refine_ls_shift/su_max 0.001
_refine_ls_shift/su_mean 0.000
_refine_ls_structure_factor_coef Fsqd
_refine_ls_weighting_details 'calc w=1/[\s^2^(Fo^2^)+(0.1000P)^2^+0.0000P] where P=(Fo^2^+2Fc^2^)/3'
_refine_ls_weighting_scheme calc
_refine_ls_wR_factor_gt 0.1240
_refine_ls_wR_factor_ref 0.1425
_reflns_number_gt 13684
_reflns_number_total 16942
_reflns_threshold_expression >2sigma(I)
_cod_data_source_file c7cc03361c2.cif
_cod_data_source_block ydkr
_cod_depositor_comments
;
The following automatic conversions were performed:

'_symmetry_cell_setting' value 'Triclinic' changed to 'triclinic'
according to
/home/data/users/saulius/crontab/automatic-downloads/rss-feeds/RSC/lib/dictionaries/cif_core.dic
dictionary named 'cif_core.dic' version 2.4.2 from 2011-04-26.

Automatic conversion script
Id: cif_fix_values 4973 2017-02-22 13:04:09Z antanas 
;
_cod_original_sg_symbol_H-M P1
_cod_database_code 7120218

loop_
_symmetry_equiv_pos_as_xyz
'x, y, z'

loop_
_atom_site_label
_atom_site_type_symbol
_atom_site_fract_x
_atom_site_fract_y
_atom_site_fract_z
_atom_site_U_iso_or_equiv
_atom_site_adp_type
_atom_site_occupancy
_atom_site_symmetry_multiplicity
_atom_site_calc_flag
_atom_site_refinement_flags
C1 C 0.6740(7) 0.6875(8) 0.2050(7) 0.028(2) Uani 1 1 d .
H1 H 0.6953 0.7510 0.2735 0.034 Uiso 1 1 calc R
C2 C 0.6764(8) 0.5275(7) 0.0671(6) 0.025(2) Uani 1 1 d .
C3 C 0.7032(8) 0.4285(7) -0.0028(6) 0.025(2) Uani 1 1 d .
H3 H 0.7722 0.4052 0.0202 0.030 Uiso 1 1 calc R
C4 C 0.6215(9) 0.3682(8) -0.1068(8) 0.038(3) Uani 1 1 d .
H4 H 0.6348 0.3009 -0.1555 0.045 Uiso 1 1 calc R
C5 C 0.5182(9) 0.4045(8) -0.1427(7) 0.035(3) Uani 1 1 d .
H5 H 0.4661 0.3608 -0.2145 0.042 Uiso 1 1 calc R
C6 C 0.4911(9) 0.5034(8) -0.0748(7) 0.033(2) Uani 1 1 d .
H6 H 0.4237 0.5286 -0.0982 0.039 Uiso 1 1 calc R
C7 C 0.5740(7) 0.5618(7) 0.0320(6) 0.0170(17) Uani 1 1 d .
C8 C -0.0763(8) 0.7762(7) 0.8207(6) 0.024(2) Uani 1 1 d .
H8 H -0.0980 0.7088 0.7546 0.028 Uiso 1 1 calc R
C9 C 0.0224(8) 0.9108(7) 0.9895(7) 0.022(2) Uani 1 1 d .
C10 C 0.1010(8) 0.9780(7) 1.0941(6) 0.022(2) Uani 1 1 d .
H10 H 0.1699 0.9565 1.1208 0.027 Uiso 1 1 calc R
C11 C 0.0759(9) 1.0752(8) 1.1568(7) 0.032(3) Uani 1 1 d .
H11 H 0.1276 1.1210 1.2285 0.039 Uiso 1 1 calc R
C12 C -0.0268(9) 1.1102(8) 1.1173(7) 0.032(3) Uani 1 1 d .
H12 H -0.0407 1.1795 1.1623 0.038 Uiso 1 1 calc R
C13 C -0.1083(7) 1.0414(8) 1.0105(7) 0.024(2) Uani 1 1 d .
H13 H -0.1768 1.0632 0.9834 0.029 Uiso 1 1 calc R
C14 C -0.0826(7) 0.9408(7) 0.9478(6) 0.0188(19) Uani 1 1 d .
C15 C -0.0965(8) 0.9706(7) 0.6485(6) 0.024(2) Uani 1 1 d .
H15 H -0.1331 0.9119 0.5770 0.029 Uiso 1 1 calc R
C16 C 0.0322(6) 1.0741(6) 0.8164(6) 0.0140(17) Uani 1 1 d .
C17 C 0.1248(7) 1.1190(7) 0.9185(7) 0.023(2) Uani 1 1 d .
H17 H 0.1833 1.0795 0.9310 0.028 Uiso 1 1 calc R
C18 C 0.1245(8) 1.2228(7) 0.9977(7) 0.024(2) Uani 1 1 d .
H18 H 0.1866 1.2568 1.0650 0.029 Uiso 1 1 calc R
C19 C 0.0301(9) 1.2822(7) 0.9806(8) 0.034(3) Uani 1 1 d .
H19 H 0.0322 1.3524 1.0373 0.041 Uiso 1 1 calc R
C20 C -0.0632(8) 1.2358(7) 0.8809(7) 0.024(2) Uani 1 1 d .
H20 H -0.1244 1.2727 0.8684 0.029 Uiso 1 1 calc R
C21 C -0.0591(7) 1.1300(6) 0.8004(7) 0.019(2) Uani 1 1 d .
C22 C 0.6788(6) 0.5015(7) 0.3639(6) 0.0165(19) Uani 1 1 d .
H22 H 0.7161 0.5578 0.4361 0.020 Uiso 1 1 calc R
C23 C 0.6420(7) 0.3460(7) 0.2077(6) 0.0156(18) Uani 1 1 d .
C24 C 0.6397(8) 0.2441(7) 0.1208(6) 0.0206(19) Uani 1 1 d .
H24 H 0.7005 0.2056 0.1280 0.025 Uiso 1 1 calc R
C25 C 0.5477(8) 0.2023(8) 0.0262(7) 0.029(2) Uani 1 1 d .
H25 H 0.5472 0.1350 -0.0325 0.034 Uiso 1 1 calc R
C26 C 0.4551(8) 0.2536(9) 0.0120(7) 0.030(3) Uani 1 1 d .
H26 H 0.3928 0.2203 -0.0552 0.036 Uiso 1 1 calc R
C27 C 0.4525(7) 0.3564(7) 0.0978(7) 0.021(2) Uani 1 1 d .
H27 H 0.3892 0.3917 0.0896 0.026 Uiso 1 1 calc R
C28 C 0.5480(7) 0.4022(7) 0.1943(6) 0.0143(17) Uani 1 1 d .
C29 C 0.9646(10) 0.7182(11) 0.1046(10) 0.066(3) Uani 1 1 d .
H29 H 1.0322 0.6946 0.1304 0.079 Uiso 1 1 calc R
C30 C 0.7967(9) 0.7283(8) -0.0005(8) 0.0271(19) Uiso 1 1 d .
C31 C 0.6951(9) 0.7055(9) -0.0854(7) 0.040(3) Uani 1 1 d .
H31 H 0.6733 0.6394 -0.1524 0.048 Uiso 1 1 calc R
C32 C 0.6274(8) 0.7847(9) -0.0666(8) 0.035(2) Uani 1 1 d .
H32 H 0.5601 0.7751 -0.1234 0.042 Uiso 1 1 calc R
C33 C 0.6574(9) 0.8837(11) 0.0397(9) 0.055(3) Uani 1 1 d .
H33 H 0.6059 0.9329 0.0513 0.066 Uiso 1 1 calc R
C34 C 0.7609(11) 0.9054(11) 0.1228(10) 0.063(4) Uani 1 1 d .
H34 H 0.7843 0.9716 0.1900 0.075 Uiso 1 1 calc R
C35 C 0.8291(7) 0.8241(8) 0.1023(6) 0.029(2) Uani 1 1 d .
C36 C 0.9651(8) 0.2872(7) 0.4086(6) 0.023(2) Uani 1 1 d .
H36 H 1.0213 0.3454 0.4120 0.028 Uiso 1 1 calc R
C37 C 0.9210(11) 0.1205(9) 0.4402(12) 0.083(5) Uani 1 1 d .
H37 H 0.8540 0.1500 0.4536 0.125 Uiso 1 1 calc R
H37A H 0.9623 0.1033 0.4968 0.125 Uiso 1 1 calc R
H37B H 0.8922 0.0497 0.3721 0.125 Uiso 1 1 calc R
C38 C 1.1275(8) 0.2072(8) 0.4662(7) 0.032(2) Uani 1 1 d .
H38 H 1.1745 0.2688 0.4620 0.048 Uiso 1 1 calc R
H38A H 1.1337 0.1320 0.4177 0.048 Uiso 1 1 calc R
H38B H 1.1571 0.2180 0.5387 0.048 Uiso 1 1 calc R
C39 C 1.6250(8) 0.1901(7) 0.5961(7) 0.023(2) Uani 1 1 d .
H39 H 1.5749 0.1524 0.6171 0.028 Uiso 1 1 calc R
C40 C 1.4672(8) 0.2913(9) 0.5540(9) 0.040(3) Uani 1 1 d .
H40 H 1.4329 0.2576 0.5903 0.060 Uiso 1 1 calc R
H40A H 1.4148 0.2569 0.4796 0.060 Uiso 1 1 calc R
H40B H 1.4766 0.3751 0.5880 0.060 Uiso 1 1 calc R
C41 C 1.6583(11) 0.3262(9) 0.5252(11) 0.061(3) Uani 1 1 d .
H41 H 1.7063 0.4015 0.5847 0.092 Uiso 1 1 calc R
H41A H 1.6067 0.3376 0.4682 0.092 Uiso 1 1 calc R
H41B H 1.7101 0.2794 0.4990 0.092 Uiso 1 1 calc R
C42 C 0.4040(8) 0.8932(8) 0.1165(7) 0.033(2) Uani 1 1 d .
H42 H 0.3406 0.8948 0.0630 0.040 Uiso 1 1 calc R
C43 C 0.5670(9) 1.0058(9) 0.2904(8) 0.043(3) Uani 1 1 d .
H43 H 0.5810 0.9293 0.2748 0.065 Uiso 1 1 calc R
H43A H 0.5434 1.0342 0.3520 0.065 Uiso 1 1 calc R
H43B H 0.6396 1.0595 0.3057 0.065 Uiso 1 1 calc R
C44 C 0.4377(10) 1.1062(8) 0.2035(9) 0.047(3) Uani 1 1 d .
H44 H 0.3813 1.0898 0.1345 0.070 Uiso 1 1 calc R
H44A H 0.5086 1.1651 0.2235 0.070 Uiso 1 1 calc R
H44B H 0.4016 1.1346 0.2569 0.070 Uiso 1 1 calc R
C45 C 1.0153(9) 0.4788(9) -0.1312(9) 0.045(3) Uani 1 1 d .
H45 H 1.0612 0.5072 -0.0585 0.054 Uiso 1 1 calc R
C46 C 1.1659(11) 0.3793(11) -0.1688(11) 0.063(4) Uani 1 1 d .
H46 H 1.2161 0.4391 -0.0971 0.094 Uiso 1 1 calc R
H46A H 1.2075 0.3726 -0.2173 0.094 Uiso 1 1 calc R
H46B H 1.1476 0.3050 -0.1689 0.094 Uiso 1 1 calc R
C47 C 0.9923(14) 0.3665(16) -0.3176(10) 0.103(7) Uani 1 1 d .
H47 H 0.9740 0.2819 -0.3536 0.155 Uiso 1 1 calc R
H47A H 1.0414 0.3974 -0.3465 0.155 Uiso 1 1 calc R
H47B H 0.9188 0.3909 -0.3285 0.155 Uiso 1 1 calc R
N1 N 0.7394(6) 0.6114(6) 0.1785(5) 0.0173(16) Uani 1 1 d .
H1A H 0.8070 0.6122 0.2204 0.021 Uiso 1 1 calc R
N2 N 0.5757(6) 0.6625(5) 0.1231(5) 0.0190(16) Uani 1 1 d .
H2 H 0.5212 0.7009 0.1245 0.023 Uiso 1 1 calc R
N3 N 0.0223(7) 0.8072(7) 0.9055(6) 0.0282(19) Uani 1 1 d .
H3A H 0.0773 0.7696 0.9082 0.034 Uiso 1 1 calc R
N4 N -0.1402(7) 0.8554(6) 0.8435(6) 0.0250(18) Uani 1 1 d .
H4A H -0.2070 0.8530 0.7995 0.030 Uiso 1 1 calc R
N5 N -0.1361(6) 1.0646(6) 0.6938(5) 0.0184(17) Uani 1 1 d .
H5A H -0.1985 1.0815 0.6623 0.022 Uiso 1 1 calc R
N6 N 0.0036(5) 0.9722(5) 0.7204(5) 0.0162(16) Uani 1 1 d .
H6A H 0.0431 0.9192 0.7088 0.019 Uiso 1 1 calc R
N7 N 0.7186(6) 0.4119(6) 0.3141(5) 0.0185(17) Uani 1 1 d .
H7 H 0.7833 0.3963 0.3436 0.022 Uiso 1 1 calc R
N8 N 0.5773(6) 0.5000(6) 0.2959(5) 0.0158(16) Uani 1 1 d .
H8A H 0.5359 0.5509 0.3116 0.019 Uiso 1 1 calc R
N9 N 0.8816(7) 0.6605(8) 0.0006(7) 0.047(2) Uani 1 1 d .
H9 H 0.8814 0.5970 -0.0522 0.056 Uiso 1 1 calc R
N10 N 0.9335(8) 0.8135(9) 0.1630(8) 0.057(3) Uani 1 1 d .
H10A H 0.9738 0.8619 0.2301 0.068 Uiso 1 1 calc R
N11 N 1.0056(6) 0.2112(6) 0.4370(6) 0.030(2) Uani 1 1 d .
N12 N 1.5864(6) 0.2670(6) 0.5604(6) 0.0281(19) Uani 1 1 d .
N13 N 0.4711(6) 0.9970(6) 0.1970(6) 0.0260(17) Uani 1 1 d .
N14 N 1.0565(8) 0.4107(8) -0.2034(7) 0.048(3) Uani 1 1 d .
O1 O 0.9075(5) 0.6061(5) 0.5761(5) 0.0215(14) Uani 1 1 d .
O2 O 0.6598(5) 0.8717(5) 0.4256(5) 0.0181(13) Uani 1 1 d .
O3 O 0.6801(5) 0.6066(5) 0.6320(4) 0.0200(14) Uani 1 1 d .
O4 O -0.1078(5) 0.8515(5) 0.3860(4) 0.0189(14) Uani 1 1 d .
O5 O 0.6698(5) 1.0638(5) 0.8329(4) 0.0202(14) Uani 1 1 d .
O6 O 1.3161(5) 0.3032(5) 0.3237(5) 0.0250(15) Uani 1 1 d .
O7 O 0.2886(5) 1.1814(5) 0.7249(5) 0.0278(15) Uani 1 1 d .
O8 O 0.2863(5) 1.0023(5) 0.3152(5) 0.0249(15) Uani 1 1 d .
O9 O 0.2908(5) 0.5744(5) 0.1185(5) 0.0283(15) Uani 1 1 d .
O10 O 0.4538(5) 0.5398(5) 0.4675(4) 0.0198(13) Uani 1 1 d .
O11 O 1.3167(5) 0.4706(5) 0.6965(4) 0.0192(13) Uani 1 1 d .
O12 O 0.4596(5) 0.6283(5) 0.6641(4) 0.0197(13) Uani 1 1 d .
O13 O 0.3079(5) 0.9319(5) 0.9073(4) 0.0217(14) Uani 1 1 d .
O14 O 0.4373(5) 0.9137(4) 0.4335(5) 0.0239(15) Uani 1 1 d .
O15 O 0.6247(5) 0.8187(4) 0.7173(4) 0.0227(14) Uani 1 1 d .
O16 O 0.4433(5) 1.0333(5) 0.6920(4) 0.0212(13) Uani 1 1 d .
O17 O 1.0223(5) 0.5468(4) 0.4240(4) 0.0209(13) Uani 1 1 d .
O18 O 0.1048(5) 0.8864(5) 0.3544(4) 0.0253(15) Uani 1 1 d .
O19 O 0.4517(5) 0.9010(5) 0.7861(4) 0.0181(13) Uani 1 1 d .
O20 O 0.3200(5) 0.4798(5) 0.2621(4) 0.0216(14) Uani 1 1 d .
O21 O 0.2997(4) 1.0523(5) 0.5227(4) 0.0200(13) Uani 1 1 d .
O22 O 0.6149(5) 0.9478(4) 0.6133(4) 0.0193(13) Uani 1 1 d .
O23 O 0.1203(5) 0.7788(5) 0.7126(4) 0.0207(14) Uani 1 1 d .
O24 O 0.2471(5) 0.7612(5) 0.2779(4) 0.0236(14) Uani 1 1 d .
O25 O 0.1167(4) 0.5388(5) 0.1995(4) 0.0186(13) Uani 1 1 d .
O26 O 0.3172(5) 0.7124(5) 0.7751(4) 0.0181(13) Uani 1 1 d .
O27 O 1.2681(5) 0.4720(5) 0.5006(4) 0.0184(13) Uani 1 1 d .
O28 O 0.0056(5) 0.6716(5) 0.3187(4) 0.0229(14) Uani 1 1 d .
O29 O 0.2482(5) 0.9580(5) 0.7197(4) 0.0191(12) Uani 1 1 d .
O30 O 0.0191(5) 0.7642(4) 0.5190(4) 0.0192(13) Uani 1 1 d .
O31 O 1.1264(5) 0.5513(5) 0.6131(4) 0.0203(14) Uani 1 1 d .
O32 O 0.4453(5) 0.6888(5) 0.3385(4) 0.0220(14) Uani 1 1 d .
O33 O 0.6247(5) 0.7249(5) 0.5156(4) 0.0228(14) Uani 1 1 d .
O34 O 0.1061(5) 0.9830(5) 0.5561(4) 0.0218(14) Uani 1 1 d .
O35 O 0.4307(4) 0.7810(4) 0.5556(4) 0.0141(12) Uani 1 1 d .
O36 O 0.2419(4) 0.8400(4) 0.4988(4) 0.0155(12) Uani 1 1 d .
O37 O 0.2522(4) 0.7155(4) 0.5931(4) 0.0145(11) Uani 1 1 d .
O38 O 0.2461(4) 0.6300(4) 0.4023(4) 0.0145(12) Uani 1 1 d .
O39 O 1.1273(5) 0.4086(5) 0.2995(5) 0.0228(13) Uani 1 1 d .
O40 O 0.9012(5) 0.4303(5) 0.1985(5) 0.0252(15) Uani 1 1 d .
Mo1 Mo 0.55927(6) 0.95529(5) 0.72359(5) 0.01298(15) Uani 1 1 d .
Mo2 Mo 0.56526(6) 0.66285(5) 0.59413(5) 0.01466(16) Uani 1 1 d .
Mo3 Mo 0.55137(5) 0.83064(5) 0.46250(5) 0.01539(16) Uani 1 1 d .
Mo4 Mo 0.29970(5) 0.85620(5) 0.77904(5) 0.01284(15) Uani 1 1 d .
Mo5 Mo 0.28106(6) 1.04044(5) 0.64429(5) 0.01516(16) Uani 1 1 d .
Mo6 Mo 0.27938(6) 0.92718(5) 0.38552(5) 0.01642(16) Uani 1 1 d .
Mo7 Mo 0.27834(6) 0.61534(5) 0.23852(5) 0.01339(15) Uani 1 1 d .
Mo8 Mo 1.29513(6) 0.43970(5) 0.36447(5) 0.01332(15) Uani 1 1 d .
Mo9 Mo 1.30262(6) 0.56348(5) 0.64370(5) 0.01469(15) Uani 1 1 d .
Mo10 Mo 0.03041(6) 0.83350(6) 0.43302(5) 0.01738(16) Uani 1 1 d .
Mo11 Mo 1.03425(6) 0.52264(5) 0.29253(5) 0.01321(16) Uani 1 1 d .
Mo12 Mo 1.04277(6) 0.64808(5) 0.57227(5) 0.01359(15) Uani 1 1 d .
P1 P 0.2923(2) 0.7401(2) 0.51103(19) 0.0073(3) Uani 1 1 d .
O41 O 0.4143(6) 0.7972(6) 0.1035(6) 0.0386(19) Uani 1 1 d .
O42 O 0.8560(6) 0.2886(5) 0.3768(6) 0.0377(19) Uani 1 1 d .
O43 O 1.7210(6) 0.1692(6) 0.6013(7) 0.048(2) Uani 1 1 d .
O44 O 0.9196(7) 0.5073(7) -0.1541(8) 0.068(3) Uani 1 1 d .
O45 O 1.2005(7) 0.6863(6) -0.0851(5) 0.0376(19) Uani 1 1 d .

loop_
_atom_site_aniso_label
_atom_site_aniso_U_11
_atom_site_aniso_U_22
_atom_site_aniso_U_33
_atom_site_aniso_U_23
_atom_site_aniso_U_13
_atom_site_aniso_U_12
C1 0.014(4) 0.045(5) 0.027(4) 0.022(3) 0.005(3) -0.005(4)
C2 0.027(4) 0.034(4) 0.019(3) 0.020(3) 0.005(3) -0.004(3)
C3 0.037(5) 0.028(4) 0.018(3) 0.016(3) 0.011(3) 0.012(3)
C4 0.043(6) 0.026(4) 0.032(5) 0.009(4) 0.004(4) 0.002(4)
C5 0.041(5) 0.035(5) 0.021(4) 0.013(4) 0.003(4) 0.003(4)
C6 0.028(5) 0.038(4) 0.034(4) 0.025(4) 0.004(4) -0.004(4)
C7 0.013(3) 0.028(3) 0.017(3) 0.017(3) 0.005(3) 0.001(3)
C8 0.024(4) 0.020(4) 0.009(3) -0.005(3) 0.000(3) 0.004(3)
C9 0.030(4) 0.017(4) 0.022(4) 0.009(3) 0.014(3) 0.006(3)
C10 0.018(4) 0.029(4) 0.013(3) 0.011(3) -0.003(3) -0.002(3)
C11 0.025(5) 0.033(5) 0.016(4) 0.006(4) -0.008(4) -0.010(4)
C12 0.046(6) 0.028(4) 0.012(4) 0.005(3) 0.006(4) 0.007(4)
C13 0.009(4) 0.030(4) 0.018(4) 0.008(3) -0.007(3) 0.000(3)
C14 0.017(4) 0.020(4) 0.008(3) 0.003(3) 0.000(3) -0.006(3)
C15 0.021(4) 0.018(4) 0.011(4) -0.007(3) -0.001(3) 0.002(3)
C16 0.009(3) 0.015(3) 0.015(3) 0.006(3) 0.005(3) -0.001(3)
C17 0.016(4) 0.028(4) 0.025(4) 0.013(3) 0.006(3) 0.010(3)
C18 0.026(4) 0.018(4) 0.014(4) 0.002(3) 0.001(3) -0.006(3)
C19 0.044(5) 0.011(4) 0.041(5) 0.000(3) 0.028(4) 0.004(4)
C20 0.020(4) 0.019(4) 0.023(4) 0.009(3) -0.003(3) 0.003(3)
C21 0.013(3) 0.007(3) 0.033(4) 0.004(3) 0.009(3) 0.010(3)
C22 0.003(3) 0.024(4) 0.019(3) 0.008(3) 0.002(3) 0.006(3)
C23 0.014(3) 0.021(4) 0.010(3) 0.007(3) 0.004(3) -0.001(3)
C24 0.029(4) 0.015(3) 0.021(4) 0.004(3) 0.020(3) 0.007(3)
C25 0.022(4) 0.029(5) 0.016(4) -0.001(3) 0.002(3) -0.003(4)
C26 0.015(4) 0.045(6) 0.011(4) -0.003(4) 0.009(3) -0.001(4)
C27 0.012(4) 0.024(4) 0.022(4) 0.008(3) 0.005(3) -0.002(3)
C28 0.020(4) 0.018(3) 0.008(3) 0.005(3) 0.007(3) 0.009(3)
C29 0.023(5) 0.125(7) 0.092(6) 0.096(5) 0.012(5) 0.013(5)
C31 0.029(5) 0.057(6) 0.019(4) 0.022(4) -0.007(4) -0.011(4)
C32 0.017(4) 0.060(5) 0.050(5) 0.041(4) 0.018(3) 0.009(4)
C33 0.049(5) 0.088(7) 0.067(6) 0.050(5) 0.049(4) 0.032(5)
C34 0.072(7) 0.060(7) 0.051(6) 0.021(5) 0.032(6) -0.012(6)
C35 0.021(4) 0.058(5) 0.025(3) 0.033(3) 0.011(3) 0.009(4)
C36 0.030(4) 0.026(3) 0.022(4) 0.017(3) 0.008(3) 0.021(3)
C37 0.039(6) 0.054(5) 0.157(11) 0.079(6) -0.004(7) 0.000(5)
C38 0.038(5) 0.033(4) 0.025(4) 0.017(3) 0.004(4) 0.021(4)
C39 0.017(4) 0.022(4) 0.028(4) 0.010(3) 0.006(3) 0.007(3)
C40 0.034(5) 0.042(4) 0.068(6) 0.035(4) 0.028(4) 0.034(4)
C41 0.062(6) 0.042(5) 0.126(8) 0.062(5) 0.060(6) 0.025(5)
C42 0.024(4) 0.045(5) 0.037(4) 0.022(4) 0.015(3) 0.012(4)
C43 0.040(5) 0.048(6) 0.032(5) 0.011(4) 0.013(4) 0.012(5)
C44 0.061(6) 0.043(4) 0.074(6) 0.048(4) 0.042(5) 0.021(4)
C45 0.030(5) 0.043(5) 0.053(6) 0.017(5) 0.012(4) 0.013(4)
C46 0.062(6) 0.051(6) 0.102(9) 0.036(6) 0.058(6) 0.038(5)
C47 0.082(10) 0.143(14) 0.034(6) 0.013(8) 0.018(7) -0.035(10)
N1 0.011(3) 0.027(3) 0.006(3) 0.006(2) -0.002(2) 0.000(3)
N2 0.009(3) 0.016(3) 0.025(3) 0.009(2) -0.001(2) -0.001(2)
N3 0.015(3) 0.046(4) 0.022(3) 0.019(3) 0.003(3) 0.004(3)
N4 0.018(3) 0.035(4) 0.021(3) 0.017(3) 0.002(3) -0.002(3)
N5 0.008(3) 0.024(3) 0.018(3) 0.006(2) 0.002(2) 0.005(2)
N6 0.006(3) 0.016(3) 0.022(3) 0.005(2) 0.002(2) 0.008(2)
N7 0.009(3) 0.022(3) 0.023(3) 0.011(3) 0.003(3) 0.006(3)
N8 0.017(3) 0.016(3) 0.009(3) 0.002(2) 0.004(2) 0.004(3)
N9 0.018(4) 0.075(5) 0.076(5) 0.061(4) 0.016(3) 0.009(3)
N10 0.035(5) 0.096(6) 0.049(5) 0.053(4) 0.005(4) 0.004(5)
N11 0.018(3) 0.014(3) 0.050(4) 0.017(3) 0.001(3) 0.003(3)
N12 0.015(3) 0.021(3) 0.056(4) 0.025(3) 0.012(3) 0.005(3)
N13 0.029(3) 0.032(3) 0.027(3) 0.019(3) 0.014(3) 0.015(3)
N14 0.052(5) 0.039(5) 0.049(5) 0.011(4) 0.032(4) 0.007(4)
O1 0.014(2) 0.020(3) 0.029(3) 0.010(2) 0.011(2) 0.001(2)
O2 0.010(2) 0.019(2) 0.030(3) 0.012(2) 0.011(2) 0.008(2)
O3 0.010(2) 0.023(3) 0.016(3) 0.003(2) 0.000(2) 0.003(2)
O4 0.015(3) 0.022(3) 0.016(2) 0.006(2) 0.004(2) 0.010(2)
O5 0.013(3) 0.020(2) 0.019(3) 0.007(2) -0.002(2) 0.003(2)
O6 0.025(3) 0.016(2) 0.033(3) 0.006(2) 0.016(2) 0.013(2)
O7 0.026(3) 0.017(3) 0.051(3) 0.019(2) 0.021(2) 0.009(2)
O8 0.032(3) 0.023(3) 0.023(3) 0.014(2) 0.010(2) 0.006(2)
O9 0.027(3) 0.039(3) 0.023(3) 0.015(2) 0.013(2) 0.015(3)
O10 0.015(3) 0.026(3) 0.014(2) 0.008(2) 0.002(2) 0.001(2)
O11 0.027(3) 0.022(2) 0.021(2) 0.0188(19) 0.011(2) 0.009(2)
O12 0.014(2) 0.034(3) 0.012(2) 0.013(2) 0.0054(19) 0.000(2)
O13 0.019(3) 0.036(3) 0.014(2) 0.012(2) 0.007(2) 0.017(2)
O14 0.013(2) 0.011(2) 0.040(3) 0.008(2) 0.006(2) 0.004(2)
O15 0.041(3) 0.014(2) 0.018(2) 0.0069(19) 0.016(2) 0.011(2)
O16 0.013(2) 0.027(3) 0.028(3) 0.019(2) 0.003(2) 0.009(2)
O17 0.039(3) 0.015(2) 0.024(2) 0.0132(19) 0.022(2) 0.017(2)
O18 0.014(3) 0.043(3) 0.019(3) 0.017(2) 0.004(2) 0.003(2)
O19 0.017(2) 0.023(2) 0.016(2) 0.0116(19) 0.0049(19) 0.006(2)
O20 0.012(2) 0.032(3) 0.022(3) 0.014(2) 0.006(2) 0.005(2)
O21 0.010(2) 0.034(3) 0.024(2) 0.019(2) 0.0077(19) 0.010(2)
O22 0.030(3) 0.014(2) 0.014(2) 0.0053(19) 0.008(2) 0.012(2)
O23 0.015(2) 0.016(2) 0.025(3) 0.006(2) 0.005(2) 0.002(2)
O24 0.016(3) 0.030(3) 0.018(3) 0.009(2) -0.002(2) 0.009(2)
O25 0.009(2) 0.029(3) 0.024(3) 0.017(2) 0.0066(19) 0.007(2)
O26 0.012(2) 0.016(2) 0.016(2) 0.000(2) 0.001(2) 0.007(2)
O27 0.013(2) 0.021(3) 0.015(2) 0.007(2) 0.0011(19) -0.002(2)
O28 0.043(3) 0.021(2) 0.012(2) 0.0085(19) 0.015(2) 0.017(2)
O29 0.015(2) 0.030(3) 0.025(2) 0.019(2) 0.012(2) 0.017(2)
O30 0.035(3) 0.014(2) 0.017(2) 0.0096(18) 0.015(2) 0.013(2)
O31 0.014(3) 0.012(2) 0.020(3) 0.001(2) -0.002(2) -0.001(2)
O32 0.012(3) 0.025(3) 0.021(3) 0.006(2) 0.005(2) 0.001(2)
O33 0.032(3) 0.024(3) 0.022(2) 0.014(2) 0.014(2) 0.014(2)
O34 0.010(2) 0.035(3) 0.020(2) 0.014(2) 0.004(2) 0.000(2)
O35 0.016(2) 0.008(2) 0.013(2) 0.0004(17) 0.0058(18) 0.0050(18)
O36 0.011(2) 0.019(2) 0.017(2) 0.0076(19) 0.0053(18) 0.0044(19)
O37 0.013(2) 0.021(2) 0.013(2) 0.0098(18) 0.0060(18) 0.0085(19)
O38 0.016(2) 0.014(2) 0.011(2) 0.0045(18) 0.0040(18) 0.0056(19)
O39 0.021(3) 0.025(3) 0.036(3) 0.023(2) 0.017(2) 0.009(2)
O40 0.019(3) 0.034(3) 0.019(3) 0.017(2) -0.001(2) -0.002(2)
Mo1 0.0127(3) 0.0105(3) 0.0105(3) 0.0023(2) 0.0018(2) 0.0010(2)
Mo2 0.0110(3) 0.0173(3) 0.0148(3) 0.0078(2) 0.0016(2) 0.0080(2)
Mo3 0.0106(3) 0.0164(3) 0.0217(3) 0.0089(2) 0.0089(2) 0.0045(2)
Mo4 0.0107(3) 0.0147(3) 0.0076(3) 0.0015(2) 0.0011(2) 0.0049(2)
Mo5 0.0160(3) 0.0113(3) 0.0149(3) 0.0044(2) 0.0032(2) 0.0052(2)
Mo6 0.0115(3) 0.0216(3) 0.0232(3) 0.0169(2) 0.0056(2) 0.0062(2)
Mo7 0.0115(3) 0.0170(3) 0.0099(3) 0.0051(2) 0.0032(2) 0.0041(2)
Mo8 0.0145(3) 0.0106(3) 0.0130(3) 0.0041(2) 0.0048(2) 0.0032(2)
Mo9 0.0155(3) 0.0167(3) 0.0154(3) 0.0112(2) 0.0040(2) 0.0067(2)
Mo10 0.0120(3) 0.0295(3) 0.0220(3) 0.0194(2) 0.0082(2) 0.0125(3)
Mo11 0.0097(3) 0.0178(3) 0.0088(3) 0.0048(2) 0.0012(2) 0.0029(2)
Mo12 0.0105(3) 0.0139(3) 0.0196(3) 0.0088(2) 0.0082(2) 0.0042(2)
P1 0.0060(6) 0.0092(6) 0.0077(6) 0.0041(5) 0.0025(5) 0.0044(5)
O41 0.039(4) 0.036(3) 0.041(4) 0.015(3) 0.017(3) 0.015(3)
O42 0.025(3) 0.025(3) 0.055(4) 0.020(3) 0.001(3) 0.010(3)
O43 0.026(3) 0.033(3) 0.093(5) 0.044(3) 0.014(3) 0.007(3)
O44 0.045(4) 0.076(5) 0.104(6) 0.056(4) 0.030(4) 0.032(4)
O45 0.052(4) 0.031(3) 0.036(3) 0.021(3) 0.017(3) 0.011(3)

loop_
_atom_type_symbol
_atom_type_description
_atom_type_scat_dispersion_real
_atom_type_scat_dispersion_imag
_atom_type_scat_source
C C 0.0033 0.0016 'International Tables Vol C Tables 4.2.6.8 and 6.1.1.4'
H H 0.0000 0.0000 'International Tables Vol C Tables 4.2.6.8 and 6.1.1.4'
N N 0.0061 0.0033 'International Tables Vol C Tables 4.2.6.8 and 6.1.1.4'
O O 0.0106 0.0060 'International Tables Vol C Tables 4.2.6.8 and 6.1.1.4'
P P 0.1023 0.0942 'International Tables Vol C Tables 4.2.6.8 and 6.1.1.4'
Mo Mo -1.6832 0.6857 'International Tables Vol C Tables 4.2.6.8 and 6.1.1.4'

loop_
_geom_angle_atom_site_label_1
_geom_angle_atom_site_label_2
_geom_angle_atom_site_label_3
_geom_angle
_geom_angle_site_symmetry_1
_geom_angle_site_symmetry_3
N2 C1 N1 111.8(7) . .
N2 C1 H1 124.1 . .
N1 C1 H1 124.1 . .
C7 C2 C3 121.6(7) . .
C7 C2 N1 106.5(7) . .
C3 C2 N1 131.9(8) . .
C4 C3 C2 115.9(9) . .
C4 C3 H3 122.0 . .
C2 C3 H3 122.0 . .
C3 C4 C5 122.3(9) . .
C3 C4 H4 118.8 . .
C5 C4 H4 118.8 . .
C6 C5 C4 122.4(8) . .
C6 C5 H5 118.8 . .
C4 C5 H5 118.8 . .
C5 C6 C7 114.3(9) . .
C5 C6 H6 122.9 . .
C7 C6 H6 122.9 . .
C2 C7 C6 123.4(8) . .
C2 C7 N2 106.0(6) . .
C6 C7 N2 130.5(8) . .
N3 C8 N4 110.1(7) . .
N3 C8 H8 125.0 . .
N4 C8 H8 125.0 . .
C10 C9 N3 132.3(9) . .
C10 C9 C14 121.9(8) . .
N3 C9 C14 105.8(7) . .
C11 C10 C9 118.2(9) . .
C11 C10 H10 120.9 . .
C9 C10 H10 120.9 . .
C10 C11 C12 121.7(8) . .
C10 C11 H11 119.1 . .
C12 C11 H11 119.1 . .
C13 C12 C11 120.5(9) . .
C13 C12 H12 119.8 . .
C11 C12 H12 119.8 . .
C14 C13 C12 117.1(8) . .
C14 C13 H13 121.4 . .
C12 C13 H13 121.4 . .
N4 C14 C13 132.8(8) . .
N4 C14 C9 106.7(8) . .
C13 C14 C9 120.5(7) . .
N5 C15 N6 110.5(6) . .
N5 C15 H15 124.8 . .
N6 C15 H15 124.8 . .
N6 C16 C21 106.4(6) . .
N6 C16 C17 132.4(8) . .
C21 C16 C17 121.0(7) . .
C18 C17 C16 116.9(8) . .
C18 C17 H17 121.6 . .
C16 C17 H17 121.6 . .
C17 C18 C19 122.0(7) . .
C17 C18 H18 119.0 . .
C19 C18 H18 119.0 . .
C20 C19 C18 121.1(8) . .
C20 C19 H19 119.5 . .
C18 C19 H19 119.5 . .
C19 C20 C21 115.5(8) . .
C19 C20 H20 122.2 . .
C21 C20 H20 122.2 . .
N5 C21 C16 107.3(6) . .
N5 C21 C20 129.2(7) . .
C16 C21 C20 123.4(7) . .
N7 C22 N8 109.8(7) . .
N7 C22 H22 125.1 . .
N8 C22 H22 125.1 . .
N7 C23 C24 134.5(8) . .
N7 C23 C28 106.0(7) . .
C24 C23 C28 119.5(7) . .
C25 C24 C23 118.5(9) . .
C25 C24 H24 120.8 . .
C23 C24 H24 120.8 . .
C24 C25 C26 123.1(9) . .
C24 C25 H25 118.5 . .
C26 C25 H25 118.5 . .
C25 C26 C27 120.7(8) . .
C25 C26 H26 119.7 . .
C27 C26 H26 119.7 . .
C28 C27 C26 116.8(8) . .
C28 C27 H27 121.6 . .
C26 C27 H27 121.6 . .
C27 C28 N8 133.7(8) . .
C27 C28 C23 121.5(7) . .
N8 C28 C23 104.8(6) . .
N10 C29 N9 109.7(10) . .
N10 C29 H29 125.2 . .
N9 C29 H29 125.2 . .
C31 C30 C35 123.1(9) . .
C31 C30 N9 127.2(9) . .
C35 C30 N9 109.6(8) . .
C32 C31 C30 116.3(9) . .
C32 C31 H31 121.8 . .
C30 C31 H31 121.8 . .
C31 C32 C33 121.8(9) . .
C31 C32 H32 119.1 . .
C33 C32 H32 119.1 . .
C34 C33 C32 120.5(11) . .
C34 C33 H33 119.8 . .
C32 C33 H33 119.8 . .
C33 C34 C35 116.9(10) . .
C33 C34 H34 121.6 . .
C35 C34 H34 121.6 . .
N10 C35 C34 134.2(9) . .
N10 C35 C30 104.6(9) . .
C34 C35 C30 121.2(9) . .
O42 C36 N11 125.5(9) . .
O42 C36 H36 117.2 . .
N11 C36 H36 117.2 . .
N11 C37 H37 109.5 . .
N11 C37 H37A 109.5 . .
H37 C37 H37A 109.5 . .
N11 C37 H37B 109.5 . .
H37 C37 H37B 109.5 . .
H37A C37 H37B 109.5 . .
N11 C38 H38 109.5 . .
N11 C38 H38A 109.5 . .
H38 C38 H38A 109.5 . .
N11 C38 H38B 109.5 . .
H38 C38 H38B 109.5 . .
H38A C38 H38B 109.5 . .
O43 C39 N12 122.5(10) . .
O43 C39 H39 118.7 . .
N12 C39 H39 118.7 . .
N12 C40 H40 109.5 . .
N12 C40 H40A 109.5 . .
H40 C40 H40A 109.5 . .
N12 C40 H40B 109.5 . .
H40 C40 H40B 109.5 . .
H40A C40 H40B 109.5 . .
N12 C41 H41 109.5 . .
N12 C41 H41A 109.5 . .
H41 C41 H41A 109.5 . .
N12 C41 H41B 109.5 . .
H41 C41 H41B 109.5 . .
H41A C41 H41B 109.5 . .
O41 C42 N13 128.3(9) . .
O41 C42 H42 115.8 . .
N13 C42 H42 115.8 . .
N13 C43 H43 109.5 . .
N13 C43 H43A 109.5 . .
H43 C43 H43A 109.5 . .
N13 C43 H43B 109.5 . .
H43 C43 H43B 109.5 . .
H43A C43 H43B 109.5 . .
N13 C44 H44 109.5 . .
N13 C44 H44A 109.5 . .
H44 C44 H44A 109.5 . .
N13 C44 H44B 109.5 . .
H44 C44 H44B 109.5 . .
H44A C44 H44B 109.5 . .
O44 C45 N14 124.3(11) . .
O44 C45 H45 117.8 . .
N14 C45 H45 117.8 . .
N14 C46 H46 109.5 . .
N14 C46 H46A 109.5 . .
H46 C46 H46A 109.5 . .
N14 C46 H46B 109.5 . .
H46 C46 H46B 109.5 . .
H46A C46 H46B 109.5 . .
N14 C47 H47 109.5 . .
N14 C47 H47A 109.5 . .
H47 C47 H47A 109.5 . .
N14 C47 H47B 109.5 . .
H47 C47 H47B 109.5 . .
H47A C47 H47B 109.5 . .
C1 N1 C2 107.1(7) . .
C1 N1 H1A 126.5 . .
C2 N1 H1A 126.5 . .
C1 N2 C7 108.6(7) . .
C1 N2 H2 125.7 . .
C7 N2 H2 125.7 . .
C8 N3 C9 108.5(8) . .
C8 N3 H3A 125.8 . .
C9 N3 H3A 125.8 . .
C8 N4 C14 109.0(7) . .
C8 N4 H4A 125.5 . .
C14 N4 H4A 125.5 . .
C15 N5 C21 107.7(7) . .
C15 N5 H5A 126.2 . .
C21 N5 H5A 126.2 . .
C15 N6 C16 108.0(7) . .
C15 N6 H6A 126.0 . .
C16 N6 H6A 126.0 . .
C22 N7 C23 110.1(7) . .
C22 N7 H7 124.9 . .
C23 N7 H7 124.9 . .
C22 N8 C28 109.2(7) . .
C22 N8 H8A 125.4 . .
C28 N8 H8A 125.4 . .
C29 N9 C30 104.9(9) . .
C29 N9 H9 127.6 . .
C30 N9 H9 127.6 . .
C29 N10 C35 111.3(9) . .
C29 N10 H10A 124.4 . .
C35 N10 H10A 124.4 . .
C36 N11 C38 124.4(8) . .
C36 N11 C37 119.9(8) . .
C38 N11 C37 115.7(8) . .
C39 N12 C41 121.5(8) . .
C39 N12 C40 121.8(8) . .
C41 N12 C40 116.7(9) . .
C42 N13 C43 120.9(8) . .
C42 N13 C44 120.3(8) . .
C43 N13 C44 118.1(7) . .
C45 N14 C46 120.1(10) . .
C45 N14 C47 121.0(12) . .
C46 N14 C47 118.9(11) . .
Mo2 O10 Mo8 156.8(3) . 1_455
Mo9 O12 Mo2 145.1(3) 1_455 .
Mo6 O14 Mo3 153.0(3) . .
Mo2 O15 Mo1 124.5(3) . .
Mo1 O16 Mo5 151.8(3) . .
Mo11 O17 Mo12 151.8(3) . .
Mo10 O18 Mo6 125.5(3) . .
Mo4 O19 Mo1 148.1(3) . .
Mo8 O20 Mo7 126.6(3) 1_455 .
Mo6 O21 Mo5 127.9(3) . .
Mo1 O22 Mo3 128.3(3) . .
Mo12 O23 Mo4 123.6(3) 1_455 .
Mo7 O24 Mo6 150.6(3) . .
Mo7 O25 Mo11 128.7(3) . 1_455
Mo4 O26 Mo9 126.2(3) . 1_455
Mo9 O27 Mo8 151.4(3) . .
Mo11 O28 Mo10 144.2(3) 1_455 .
Mo5 O29 Mo4 145.5(3) . .
Mo10 O30 Mo12 154.9(3) . 1_455
Mo12 O31 Mo9 125.2(3) . .
Mo3 O32 Mo7 143.6(3) . .
Mo2 O33 Mo3 124.0(3) . .
Mo10 O34 Mo5 124.8(3) . .
P1 O35 Mo1 126.9(3) . .
P1 O35 Mo2 124.7(3) . .
Mo1 O35 Mo2 90.45(16) . .
P1 O35 Mo3 125.0(3) . .
Mo1 O35 Mo3 89.25(16) . .
Mo2 O35 Mo3 89.07(17) . .
P1 O36 Mo10 125.4(3) . .
P1 O36 Mo5 126.0(3) . .
Mo10 O36 Mo5 89.68(17) . .
P1 O36 Mo6 125.4(3) . .
Mo10 O36 Mo6 90.32(18) . .
Mo5 O36 Mo6 88.58(17) . .
P1 O37 Mo4 125.4(3) . .
P1 O37 Mo9 124.1(3) . 1_455
Mo4 O37 Mo9 91.24(18) . 1_455
P1 O37 Mo12 125.6(3) . 1_455
Mo4 O37 Mo12 90.64(18) . 1_455
Mo9 O37 Mo12 88.93(18) 1_455 1_455
P1 O37 Mo12 59.9(2) . 1_655
Mo4 O37 Mo12 100.84(12) . 1_655
Mo9 O37 Mo12 74.22(12) 1_455 1_655
Mo12 O37 Mo12 159.66(13) 1_455 1_655
P1 O38 Mo11 125.9(3) . 1_455
P1 O38 Mo8 126.5(3) . 1_455
Mo11 O38 Mo8 88.78(15) 1_455 1_455
P1 O38 Mo7 125.3(3) . .
Mo11 O38 Mo7 89.57(15) 1_455 .
Mo8 O38 Mo7 89.06(16) 1_455 .
P1 O38 Mo11 95.9(2) . 1_655
Mo11 O38 Mo11 138.14(13) 1_455 1_655
Mo8 O38 Mo11 63.51(12) 1_455 1_655
Mo7 O38 Mo11 61.10(11) . 1_655
Mo8 O39 Mo11 127.1(3) . .
O5 Mo1 O16 102.9(3) . .
O5 Mo1 O22 100.9(3) . .
O16 Mo1 O22 94.3(3) . .
O5 Mo1 O15 99.4(3) . .
O16 Mo1 O15 156.9(2) . .
O22 Mo1 O15 87.5(2) . .
O5 Mo1 O19 103.2(3) . .
O16 Mo1 O19 84.2(3) . .
O22 Mo1 O19 155.6(2) . .
O15 Mo1 O19 84.8(2) . .
O5 Mo1 O35 168.6(2) . .
O16 Mo1 O35 86.7(2) . .
O22 Mo1 O35 71.8(2) . .
O15 Mo1 O35 71.92(19) . .
O19 Mo1 O35 83.77(19) . .
O3 Mo2 O10 105.6(2) . .
O3 Mo2 O33 98.8(3) . .
O10 Mo2 O33 91.1(2) . .
O3 Mo2 O15 98.2(3) . .
O10 Mo2 O15 155.9(3) . .
O33 Mo2 O15 89.0(2) . .
O3 Mo2 O12 101.8(3) . .
O10 Mo2 O12 85.5(2) . .
O33 Mo2 O12 159.3(2) . .
O15 Mo2 O12 85.9(2) . .
O3 Mo2 O35 168.4(2) . .
O10 Mo2 O35 84.2(2) . .
O33 Mo2 O35 74.4(2) . .
O15 Mo2 O35 72.6(2) . .
O12 Mo2 O35 84.8(2) . .
O2 Mo3 O14 104.3(3) . .
O2 Mo3 O32 105.5(3) . .
O14 Mo3 O32 89.3(2) . .
O2 Mo3 O22 99.1(3) . .
O14 Mo3 O22 89.7(2) . .
O32 Mo3 O22 154.9(3) . .
O2 Mo3 O33 98.6(3) . .
O14 Mo3 O33 157.1(3) . .
O32 Mo3 O33 86.1(2) . .
O22 Mo3 O33 85.1(2) . .
O2 Mo3 O35 166.6(2) . .
O14 Mo3 O35 84.7(2) . .
O32 Mo3 O35 84.2(2) . .
O22 Mo3 O35 70.7(2) . .
O33 Mo3 O35 72.5(2) . .
O13 Mo4 O19 104.0(3) . .
O13 Mo4 O26 99.8(3) . .
O19 Mo4 O26 94.0(2) . .
O13 Mo4 O29 102.1(3) . .
O19 Mo4 O29 90.7(2) . .
O26 Mo4 O29 155.7(2) . .
O13 Mo4 O23 96.9(3) . .
O19 Mo4 O23 158.8(2) . .
O26 Mo4 O23 85.3(2) . .
O29 Mo4 O23 81.8(2) . .
O13 Mo4 O37 166.9(3) . .
O19 Mo4 O37 87.4(2) . .
O26 Mo4 O37 72.7(2) . .
O29 Mo4 O37 83.8(2) . .
O23 Mo4 O37 72.1(2) . .
O7 Mo5 O16 102.8(3) . .
O7 Mo5 O29 104.2(3) . .
O16 Mo5 O29 88.0(2) . .
O7 Mo5 O21 100.7(3) . .
O16 Mo5 O21 90.1(2) . .
O29 Mo5 O21 154.8(2) . .
O7 Mo5 O34 99.7(3) . .
O16 Mo5 O34 157.5(2) . .
O29 Mo5 O34 86.7(2) . .
O21 Mo5 O34 85.4(2) . .
O7 Mo5 O36 168.7(3) . .
O16 Mo5 O36 86.0(2) . .
O29 Mo5 O36 82.9(2) . .
O21 Mo5 O36 71.8(2) . .
O34 Mo5 O36 71.6(2) . .
O8 Mo6 O14 103.4(3) . .
O8 Mo6 O21 101.0(3) . .
O14 Mo6 O21 93.2(2) . .
O8 Mo6 O24 103.7(3) . .
O14 Mo6 O24 83.7(2) . .
O21 Mo6 O24 155.2(3) . .
O8 Mo6 O18 101.3(3) . .
O14 Mo6 O18 154.4(3) . .
O21 Mo6 O18 88.7(2) . .
O24 Mo6 O18 83.9(2) . .
O8 Mo6 O36 168.9(3) . .
O14 Mo6 O36 85.6(2) . .
O21 Mo6 O36 71.7(2) . .
O24 Mo6 O36 83.5(2) . .
O18 Mo6 O36 70.8(2) . .
O9 Mo7 O24 105.6(3) . .
O9 Mo7 O25 102.2(3) . .
O24 Mo7 O25 92.8(2) . .
O9 Mo7 O32 102.5(3) . .
O24 Mo7 O32 90.5(2) . .
O25 Mo7 O32 153.1(3) . .
O9 Mo7 O20 98.9(3) . .
O24 Mo7 O20 155.1(2) . .
O25 Mo7 O20 86.1(2) . .
O32 Mo7 O20 79.9(2) . .
O9 Mo7 O38 167.7(3) . .
O24 Mo7 O38 85.4(2) . .
O25 Mo7 O38 71.1(2) . .
O32 Mo7 O38 82.6(2) . .
O20 Mo7 O38 70.7(2) . .
O6 Mo8 O20 103.1(3) . 1_655
O6 Mo8 O39 102.2(3) . .
O20 Mo8 O39 91.6(3) 1_655 .
O6 Mo8 O10 102.9(3) . 1_655
O20 Mo8 O10 89.9(2) 1_655 1_655
O39 Mo8 O10 153.7(2) . 1_655
O6 Mo8 O27 102.2(3) . .
O20 Mo8 O27 154.4(2) 1_655 .
O39 Mo8 O27 86.4(2) . .
O10 Mo8 O27 81.1(2) 1_655 .
O6 Mo8 O38 173.1(2) . 1_655
O20 Mo8 O38 73.1(2) 1_655 1_655
O39 Mo8 O38 72.4(2) . 1_655
O10 Mo8 O38 82.9(2) 1_655 1_655
O27 Mo8 O38 82.0(2) . 1_655
O11 Mo9 O27 104.8(3) . .
O11 Mo9 O12 104.7(3) . 1_655
O27 Mo9 O12 91.2(2) . 1_655
O11 Mo9 O31 97.8(3) . .
O27 Mo9 O31 89.3(2) . .
O12 Mo9 O31 156.6(3) 1_655 .
O11 Mo9 O26 100.0(3) . 1_655
O27 Mo9 O26 154.5(3) . 1_655
O12 Mo9 O26 87.8(2) 1_655 1_655
O31 Mo9 O26 81.8(2) . 1_655
O11 Mo9 O37 166.1(3) . 1_655
O27 Mo9 O37 84.9(2) . 1_655
O12 Mo9 O37 84.7(2) 1_655 1_655
O31 Mo9 O37 72.0(2) . 1_655
O26 Mo9 O37 69.6(2) 1_655 1_655
O4 Mo10 O30 105.0(3) . .
O4 Mo10 O34 100.2(3) . .
O30 Mo10 O34 91.1(2) . .
O4 Mo10 O18 98.9(3) . .
O30 Mo10 O18 155.7(3) . .
O34 Mo10 O18 89.0(2) . .
O4 Mo10 O28 98.5(3) . .
O30 Mo10 O28 85.9(2) . .
O34 Mo10 O28 161.2(2) . .
O18 Mo10 O28 86.2(3) . .
O4 Mo10 O36 169.5(3) . .
O30 Mo10 O36 84.1(2) . .
O34 Mo10 O36 73.9(2) . .
O18 Mo10 O36 72.7(2) . .
O28 Mo10 O36 87.4(2) . .
O40 Mo11 O17 104.6(3) . .
O40 Mo11 O28 102.0(3) . 1_655
O17 Mo11 O28 89.3(2) . 1_655
O40 Mo11 O39 100.1(3) . .
O17 Mo11 O39 88.9(2) . .
O28 Mo11 O39 157.6(2) 1_655 .
O40 Mo11 O25 100.3(3) . 1_655
O17 Mo11 O25 155.0(2) . 1_655
O28 Mo11 O25 87.5(3) 1_655 1_655
O39 Mo11 O25 84.8(3) . 1_655
O40 Mo11 O38 167.7(3) . 1_655
O17 Mo11 O38 84.6(2) . 1_655
O28 Mo11 O38 86.1(2) 1_655 1_655
O39 Mo11 O38 71.42(19) . 1_655
O25 Mo11 O38 70.52(19) 1_655 1_655
O1 Mo12 O31 101.9(3) . .
O1 Mo12 O23 100.8(3) . 1_655
O31 Mo12 O23 91.7(2) . 1_655
O1 Mo12 O17 102.9(3) . .
O31 Mo12 O17 89.1(2) . .
O23 Mo12 O17 155.6(3) 1_655 .
O1 Mo12 O30 102.7(3) . 1_655
O31 Mo12 O30 155.1(3) . 1_655
O23 Mo12 O30 86.8(2) 1_655 1_655
O17 Mo12 O30 82.4(2) . 1_655
O1 Mo12 O37 172.1(2) . 1_655
O31 Mo12 O37 73.8(2) . 1_655
O23 Mo12 O37 72.9(2) 1_655 1_655
O17 Mo12 O37 83.9(2) . 1_655
O30 Mo12 O37 82.0(2) 1_655 1_655
O38 P1 O36 109.7(3) . .
O38 P1 O35 110.8(3) . .
O36 P1 O35 108.3(3) . .
O38 P1 O37 110.2(3) . .
O36 P1 O37 109.1(3) . .
O35 P1 O37 108.7(3) . .

loop_
_geom_bond_atom_site_label_1
_geom_bond_atom_site_label_2
_geom_bond_distance
_geom_bond_site_symmetry_2
C1 N2 1.309(10) .
C1 N1 1.322(12) .
C1 H1 0.9300 .
C2 C7 1.381(12) .
C2 C3 1.402(13) .
C2 N1 1.431(9) .
C3 C4 1.369(12) .
C3 H3 0.9300 .
C4 C5 1.408(15) .
C4 H4 0.9300 .
C5 C6 1.392(14) .
C5 H5 0.9300 .
C6 C7 1.401(11) .
C6 H6 0.9300 .
C7 N2 1.415(10) .
C8 N3 1.318(10) .
C8 N4 1.331(12) .
C8 H8 0.9300 .
C9 C10 1.368(11) .
C9 N3 1.388(11) .
C9 C14 1.402(13) .
C10 C11 1.336(14) .
C10 H10 0.9300 .
C11 C12 1.406(15) .
C11 H11 0.9300 .
C12 C13 1.402(11) .
C12 H12 0.9300 .
C13 C14 1.368(12) .
C13 H13 0.9300 .
C14 N4 1.360(9) .
C15 N5 1.329(11) .
C15 N6 1.340(10) .
C15 H15 0.9300 .
C16 N6 1.380(9) .
C16 C21 1.390(11) .
C16 C17 1.410(10) .
C17 C18 1.358(12) .
C17 H17 0.9300 .
C18 C19 1.452(14) .
C18 H18 0.9300 .
C19 C20 1.389(12) .
C19 H19 0.9300 .
C20 C21 1.400(11) .
C20 H20 0.9300 .
C21 N5 1.381(10) .
C22 N7 1.307(11) .
C22 N8 1.323(10) .
C22 H22 0.9300 .
C23 N7 1.379(9) .
C23 C24 1.387(11) .
C23 C28 1.412(12) .
C24 C25 1.340(12) .
C24 H24 0.9300 .
C25 C26 1.360(14) .
C25 H25 0.9300 .
C26 C27 1.407(12) .
C26 H26 0.9300 .
C27 C28 1.372(11) .
C27 H27 0.9300 .
C28 N8 1.403(9) .
C29 N10 1.335(16) .
C29 N9 1.374(13) .
C29 H29 0.9300 .
C30 C31 1.365(13) .
C30 C35 1.398(12) .
C30 N9 1.410(13) .
C31 C32 1.359(15) .
C31 H31 0.9300 .
C32 C33 1.451(14) .
C32 H32 0.9300 .
C33 C34 1.368(16) .
C33 H33 0.9300 .
C34 C35 1.384(16) .
C34 H34 0.9300 .
C35 N10 1.368(12) .
C36 O42 1.260(10) .
C36 N11 1.301(11) .
C36 H36 0.9300 .
C37 N11 1.492(15) .
C37 H37 0.9600 .
C37 H37A 0.9600 .
C37 H37B 0.9600 .
C38 N11 1.414(12) .
C38 H38 0.9600 .
C38 H38A 0.9600 .
C38 H38B 0.9600 .
C39 O43 1.198(11) .
C39 N12 1.364(12) .
C39 H39 0.9300 .
C40 N12 1.482(12) .
C40 H40 0.9600 .
C40 H40A 0.9600 .
C40 H40B 0.9600 .
C41 N12 1.428(14) .
C41 H41 0.9600 .
C41 H41A 0.9600 .
C41 H41B 0.9600 .
C42 O41 1.197(12) .
C42 N13 1.319(10) .
C42 H42 0.9300 .
C43 N13 1.463(12) .
C43 H43 0.9600 .
C43 H43A 0.9600 .
C43 H43B 0.9600 .
C44 N13 1.477(12) .
C44 H44 0.9600 .
C44 H44A 0.9600 .
C44 H44B 0.9600 .
C45 O44 1.238(12) .
C45 N14 1.324(14) .
C45 H45 0.9300 .
C46 N14 1.428(15) .
C46 H46 0.9600 .
C46 H46A 0.9600 .
C46 H46B 0.9600 .
C47 N14 1.443(15) .
C47 H47 0.9600 .
C47 H47A 0.9600 .
C47 H47B 0.9600 .
N1 H1A 0.8600 .
N2 H2 0.8600 .
N3 H3A 0.8600 .
N4 H4A 0.8600 .
N5 H5A 0.8600 .
N6 H6A 0.8600 .
N7 H7 0.8600 .
N8 H8A 0.8600 .
N9 H9 0.8600 .
N10 H10A 0.8600 .
O1 Mo12 1.681(6) .
O2 Mo3 1.664(6) .
O3 Mo2 1.684(6) .
O4 Mo10 1.683(6) .
O5 Mo1 1.672(5) .
O6 Mo8 1.680(6) .
O7 Mo5 1.679(6) .
O8 Mo6 1.694(7) .
O9 Mo7 1.667(6) .
O10 Mo2 1.848(5) .
O10 Mo8 1.941(5) 1_455
O11 Mo9 1.675(6) .
O12 Mo9 1.864(5) 1_455
O12 Mo2 1.967(6) .
O13 Mo4 1.683(6) .
O14 Mo6 1.874(5) .
O14 Mo3 1.885(6) .
O15 Mo2 1.933(5) .
O15 Mo1 1.981(6) .
O16 Mo1 1.862(6) .
O16 Mo5 1.896(5) .
O17 Mo11 1.868(6) .
O17 Mo12 1.933(5) .
O18 Mo10 1.926(6) .
O18 Mo6 1.972(6) .
O19 Mo4 1.814(6) .
O19 Mo1 2.005(6) .
O20 Mo8 1.865(6) 1_455
O20 Mo7 2.003(6) .
O21 Mo6 1.904(5) .
O21 Mo5 1.922(6) .
O22 Mo1 1.888(6) .
O22 Mo3 1.935(5) .
O23 Mo12 1.899(5) 1_455
O23 Mo4 2.027(5) .
O24 Mo7 1.839(6) .
O24 Mo6 1.969(5) .
O25 Mo7 1.885(5) .
O25 Mo11 1.961(6) 1_455
O26 Mo4 1.868(6) .
O26 Mo9 2.018(5) 1_455
O27 Mo9 1.813(5) .
O27 Mo8 1.990(6) .
O28 Mo11 1.887(6) 1_455
O28 Mo10 1.979(5) .
O29 Mo5 1.911(6) .
O29 Mo4 1.916(6) .
O30 Mo10 1.848(6) .
O30 Mo12 1.967(6) 1_455
O31 Mo12 1.860(6) .
O31 Mo9 2.005(6) .
O32 Mo3 1.916(5) .
O32 Mo7 1.951(5) .
O33 Mo2 1.896(6) .
O33 Mo3 1.995(6) .
O34 Mo10 1.892(5) .
O34 Mo5 1.984(5) .
O35 P1 1.538(5) .
O35 Mo1 2.440(4) .
O35 Mo2 2.440(5) .
O35 Mo3 2.457(6) .
O36 P1 1.533(6) .
O36 Mo10 2.418(5) .
O36 Mo5 2.453(5) .
O36 Mo6 2.469(6) .
O37 P1 1.547(6) .
O37 Mo4 2.407(5) .
O37 Mo9 2.442(5) 1_455
O37 Mo12 2.459(5) 1_455
O37 Mo12 21.673(5) 1_655
O38 P1 1.516(5) .
O38 Mo11 2.451(5) 1_455
O38 Mo8 2.456(5) 1_455
O38 Mo7 2.472(5) .
O38 Mo11 22.113(5) 1_655
O39 Mo8 1.878(6) .
O39 Mo11 1.955(6) .
O40 Mo11 1.682(5) .
Mo8 O20 1.865(6) 1_655
Mo8 O10 1.941(5) 1_655
Mo8 O38 2.456(5) 1_655
Mo9 O12 1.864(5) 1_655
Mo9 O26 2.018(5) 1_655
Mo9 O37 2.442(5) 1_655
Mo11 O28 1.887(6) 1_655
Mo11 O25 1.961(6) 1_655
Mo11 O38 2.451(5) 1_655
Mo12 O23 1.899(5) 1_655
Mo12 O30 1.967(6) 1_655
Mo12 O37 2.459(5) 1_655

loop_
_geom_torsion_atom_site_label_1
_geom_torsion_atom_site_label_2
_geom_torsion_atom_site_label_3
_geom_torsion_atom_site_label_4
_geom_torsion
_geom_torsion_site_symmetry_1
_geom_torsion_site_symmetry_4
C7 C2 C3 C4 -0.5(14) . .
N1 C2 C3 C4 -179.1(9) . .
C2 C3 C4 C5 1.5(15) . .
C3 C4 C5 C6 -0.7(17) . .
C4 C5 C6 C7 -1.0(15) . .
C3 C2 C7 C6 -1.4(14) . .
N1 C2 C7 C6 177.5(8) . .
C3 C2 C7 N2 179.3(8) . .
N1 C2 C7 N2 -1.8(9) . .
C5 C6 C7 C2 2.1(14) . .
C5 C6 C7 N2 -178.8(9) . .
N3 C9 C10 C11 180.0(10) . .
C14 C9 C10 C11 -0.6(15) . .
C9 C10 C11 C12 -1.2(16) . .
C10 C11 C12 C13 1.7(17) . .
C11 C12 C13 C14 -0.4(15) . .
C12 C13 C14 N4 179.9(10) . .
C12 C13 C14 C9 -1.3(14) . .
C10 C9 C14 N4 -179.0(9) . .
N3 C9 C14 N4 0.5(10) . .
C10 C9 C14 C13 1.9(15) . .
N3 C9 C14 C13 -178.5(9) . .
N6 C16 C17 C18 -178.2(9) . .
C21 C16 C17 C18 -4.1(13) . .
C16 C17 C18 C19 3.1(14) . .
C17 C18 C19 C20 -1.2(16) . .
C18 C19 C20 C21 0.0(14) . .
N6 C16 C21 N5 -3.5(10) . .
C17 C16 C21 N5 -179.1(8) . .
N6 C16 C21 C20 178.6(9) . .
C17 C16 C21 C20 3.1(14) . .
C19 C20 C21 N5 -178.3(9) . .
C19 C20 C21 C16 -1.0(14) . .
N7 C23 C24 C25 179.0(10) . .
C28 C23 C24 C25 0.2(13) . .
C23 C24 C25 C26 -1.6(16) . .
C24 C25 C26 C27 0.9(17) . .
C25 C26 C27 C28 1.0(15) . .
C26 C27 C28 N8 -179.4(10) . .
C26 C27 C28 C23 -2.3(14) . .
N7 C23 C28 C27 -177.3(8) . .
C24 C23 C28 C27 1.7(13) . .
N7 C23 C28 N8 0.5(9) . .
C24 C23 C28 N8 179.6(8) . .
C35 C30 C31 C32 2.7(16) . .
N9 C30 C31 C32 -179.7(10) . .
C30 C31 C32 C33 -3.9(15) . .
C31 C32 C33 C34 5.1(17) . .
C32 C33 C34 C35 -4.6(17) . .
C33 C34 C35 N10 -178.4(11) . .
C33 C34 C35 C30 3.4(16) . .
C31 C30 C35 N10 178.8(11) . .
N9 C30 C35 N10 0.8(11) . .
C31 C30 C35 C34 -2.6(16) . .
N9 C30 C35 C34 179.4(10) . .
N2 C1 N1 C2 -0.2(10) . .
C7 C2 N1 C1 1.3(10) . .
C3 C2 N1 C1 -180.0(10) . .
N1 C1 N2 C7 -1.0(11) . .
C2 C7 N2 C1 1.8(10) . .
C6 C7 N2 C1 -177.5(9) . .
N4 C8 N3 C9 1.4(12) . .
C10 C9 N3 C8 178.3(11) . .
C14 C9 N3 C8 -1.2(11) . .
N3 C8 N4 C14 -1.1(11) . .
C13 C14 N4 C8 179.2(11) . .
C9 C14 N4 C8 0.3(11) . .
N6 C15 N5 C21 -0.6(11) . .
C16 C21 N5 C15 2.6(10) . .
C20 C21 N5 C15 -179.7(10) . .
N5 C15 N6 C16 -1.6(11) . .
C21 C16 N6 C15 3.2(10) . .
C17 C16 N6 C15 178.0(10) . .
N8 C22 N7 C23 0.1(10) . .
C24 C23 N7 C22 -179.3(10) . .
C28 C23 N7 C22 -0.4(10) . .
N7 C22 N8 C28 0.2(10) . .
C27 C28 N8 C22 177.0(10) . .
C23 C28 N8 C22 -0.5(10) . .
N10 C29 N9 C30 0.2(13) . .
C31 C30 N9 C29 -178.5(11) . .
C35 C30 N9 C29 -0.6(12) . .
N9 C29 N10 C35 0.3(14) . .
C34 C35 N10 C29 -179.1(12) . .
C30 C35 N10 C29 -0.7(12) . .
O42 C36 N11 C38 176.0(9) . .
O42 C36 N11 C37 -3.9(15) . .
O43 C39 N12 C41 1.0(14) . .
O43 C39 N12 C40 179.7(9) . .
O41 C42 N13 C43 -5.3(16) . .
O41 C42 N13 C44 -174.7(11) . .
O44 C45 N14 C46 -177.6(12) . .
O44 C45 N14 C47 2.0(19) . .
Mo5 O16 Mo1 O5 -142.8(7) . .
Mo5 O16 Mo1 O22 114.9(7) . .
Mo5 O16 Mo1 O15 21.3(13) . .
Mo5 O16 Mo1 O19 -40.6(7) . .
Mo5 O16 Mo1 O35 43.4(7) . .
Mo3 O22 Mo1 O5 170.7(4) . .
Mo3 O22 Mo1 O16 -85.3(4) . .
Mo3 O22 Mo1 O15 71.6(4) . .
Mo3 O22 Mo1 O19 0.1(8) . .
Mo3 O22 Mo1 O35 -0.2(3) . .
Mo2 O15 Mo1 O5 -165.9(4) . .
Mo2 O15 Mo1 O16 29.8(9) . .
Mo2 O15 Mo1 O22 -65.2(4) . .
Mo2 O15 Mo1 O19 91.6(4) . .
Mo2 O15 Mo1 O35 6.4(3) . .
Mo4 O19 Mo1 O5 136.4(6) . .
Mo4 O19 Mo1 O16 34.5(6) . .
Mo4 O19 Mo1 O22 -53.1(9) . .
Mo4 O19 Mo1 O15 -125.2(6) . .
Mo4 O19 Mo1 O35 -52.8(6) . .
P1 O35 Mo1 O5 173.3(12) . .
Mo2 O35 Mo1 O5 37.4(14) . .
Mo3 O35 Mo1 O5 -51.7(14) . .
P1 O35 Mo1 O16 -39.4(4) . .
Mo2 O35 Mo1 O16 -175.2(2) . .
Mo3 O35 Mo1 O16 95.7(2) . .
P1 O35 Mo1 O22 -135.0(4) . .
Mo2 O35 Mo1 O22 89.2(2) . .
Mo3 O35 Mo1 O22 0.1(2) . .
P1 O35 Mo1 O15 131.7(5) . .
Mo2 O35 Mo1 O15 -4.2(2) . .
Mo3 O35 Mo1 O15 -93.3(2) . .
P1 O35 Mo1 O19 45.1(4) . .
Mo2 O35 Mo1 O19 -90.7(2) . .
Mo3 O35 Mo1 O19 -179.8(2) . .
Mo8 O10 Mo2 O3 138.4(9) 1_455 .
Mo8 O10 Mo2 O33 -122.2(9) 1_455 .
Mo8 O10 Mo2 O15 -32.1(14) 1_455 .
Mo8 O10 Mo2 O12 37.3(9) 1_455 .
Mo8 O10 Mo2 O35 -47.9(9) 1_455 .
Mo3 O33 Mo2 O3 -169.8(3) . .
Mo3 O33 Mo2 O10 84.3(3) . .
Mo3 O33 Mo2 O15 -71.7(3) . .
Mo3 O33 Mo2 O12 4.0(8) . .
Mo3 O33 Mo2 O35 0.6(3) . .
Mo1 O15 Mo2 O3 166.3(4) . .
Mo1 O15 Mo2 O10 -22.9(9) . .
Mo1 O15 Mo2 O33 67.6(4) . .
Mo1 O15 Mo2 O12 -92.3(4) . .
Mo1 O15 Mo2 O35 -6.4(3) . .
Mo9 O12 Mo2 O3 -129.8(6) 1_455 .
Mo9 O12 Mo2 O10 -24.8(6) 1_455 .
Mo9 O12 Mo2 O33 56.5(9) 1_455 .
Mo9 O12 Mo2 O15 132.7(6) 1_455 .
Mo9 O12 Mo2 O35 59.8(6) 1_455 .
P1 O35 Mo2 O3 -171.6(11) . .
Mo1 O35 Mo2 O3 -34.2(13) . .
Mo3 O35 Mo2 O3 55.1(13) . .
P1 O35 Mo2 O10 40.2(4) . .
Mo1 O35 Mo2 O10 177.6(2) . .
Mo3 O35 Mo2 O10 -93.2(2) . .
P1 O35 Mo2 O33 133.0(4) . .
Mo1 O35 Mo2 O33 -89.6(2) . .
Mo3 O35 Mo2 O33 -0.39(17) . .
P1 O35 Mo2 O15 -133.1(4) . .
Mo1 O35 Mo2 O15 4.3(2) . .
Mo3 O35 Mo2 O15 93.5(2) . .
P1 O35 Mo2 O12 -45.8(4) . .
Mo1 O35 Mo2 O12 91.6(2) . .
Mo3 O35 Mo2 O12 -179.17(18) . .
Mo6 O14 Mo3 O2 140.9(8) . .
Mo6 O14 Mo3 O32 35.1(9) . .
Mo6 O14 Mo3 O22 -119.8(9) . .
Mo6 O14 Mo3 O33 -43.1(12) . .
Mo6 O14 Mo3 O35 -49.2(8) . .
Mo7 O32 Mo3 O2 -123.8(6) . .
Mo7 O32 Mo3 O14 -19.2(6) . .
Mo7 O32 Mo3 O22 68.6(9) . .
Mo7 O32 Mo3 O33 138.3(6) . .
Mo7 O32 Mo3 O35 65.6(6) . .
Mo1 O22 Mo3 O2 -170.9(4) . .
Mo1 O22 Mo3 O14 84.7(4) . .
Mo1 O22 Mo3 O32 -3.0(8) . .
Mo1 O22 Mo3 O33 -73.0(4) . .
Mo1 O22 Mo3 O35 0.2(3) . .
Mo2 O33 Mo3 O2 169.1(3) . .
Mo2 O33 Mo3 O14 -6.9(7) . .
Mo2 O33 Mo3 O32 -85.7(3) . .
Mo2 O33 Mo3 O22 70.7(3) . .
Mo2 O33 Mo3 O35 -0.6(3) . .
P1 O35 Mo3 O2 177.6(8) . .
Mo1 O35 Mo3 O2 41.2(10) . .
Mo2 O35 Mo3 O2 -49.3(10) . .
P1 O35 Mo3 O14 44.8(3) . .
Mo1 O35 Mo3 O14 -91.6(2) . .
Mo2 O35 Mo3 O14 177.90(19) . .
P1 O35 Mo3 O32 -45.0(4) . .
Mo1 O35 Mo3 O32 178.5(2) . .
Mo2 O35 Mo3 O32 88.1(2) . .
P1 O35 Mo3 O22 136.3(4) . .
Mo1 O35 Mo3 O22 -0.10(19) . .
Mo2 O35 Mo3 O22 -90.6(2) . .
P1 O35 Mo3 O33 -132.7(4) . .
Mo1 O35 Mo3 O33 90.8(2) . .
Mo2 O35 Mo3 O33 0.38(17) . .
Mo1 O19 Mo4 O13 -133.9(6) . .
Mo1 O19 Mo4 O26 124.9(6) . .
Mo1 O19 Mo4 O29 -31.3(6) . .
Mo1 O19 Mo4 O23 37.5(11) . .
Mo1 O19 Mo4 O37 52.5(6) . .
Mo9 O26 Mo4 O13 174.1(3) 1_455 .
Mo9 O26 Mo4 O19 -80.9(3) 1_455 .
Mo9 O26 Mo4 O29 19.8(8) 1_455 .
Mo9 O26 Mo4 O23 77.8(3) 1_455 .
Mo9 O26 Mo4 O37 5.1(3) 1_455 .
Mo5 O29 Mo4 O13 126.5(5) . .
Mo5 O29 Mo4 O19 22.0(5) . .
Mo5 O29 Mo4 O26 -79.4(8) . .
Mo5 O29 Mo4 O23 -138.1(5) . .
Mo5 O29 Mo4 O37 -65.3(5) . .
Mo12 O23 Mo4 O13 -164.7(4) 1_455 .
Mo12 O23 Mo4 O19 23.7(9) 1_455 .
Mo12 O23 Mo4 O26 -65.4(4) 1_455 .
Mo12 O23 Mo4 O29 94.0(4) 1_455 .
Mo12 O23 Mo4 O37 7.9(3) 1_455 .
P1 O37 Mo4 O13 165.4(10) . .
Mo9 O37 Mo4 O13 -59.9(11) 1_455 .
Mo12 O37 Mo4 O13 29.1(11) 1_455 .
Mo12 O37 Mo4 O13 -134.0(10) 1_655 .
P1 O37 Mo4 O19 -43.1(4) . .
Mo9 O37 Mo4 O19 91.6(2) 1_455 .
Mo12 O37 Mo4 O19 -179.4(2) 1_455 .
Mo12 O37 Mo4 O19 17.46(19) 1_655 .
P1 O37 Mo4 O26 -138.2(4) . .
Mo9 O37 Mo4 O26 -3.4(2) 1_455 .
Mo12 O37 Mo4 O26 85.5(2) 1_455 .
Mo12 O37 Mo4 O26 -77.58(18) 1_655 .
P1 O37 Mo4 O29 47.8(4) . .
Mo9 O37 Mo4 O29 -177.4(2) 1_455 .
Mo12 O37 Mo4 O29 -88.5(2) 1_455 .
Mo12 O37 Mo4 O29 108.43(17) 1_655 .
P1 O37 Mo4 O23 131.2(4) . .
Mo9 O37 Mo4 O23 -94.0(2) 1_455 .
Mo12 O37 Mo4 O23 -5.1(2) 1_455 .
Mo12 O37 Mo4 O23 -168.2(2) 1_655 .
Mo1 O16 Mo5 O7 142.7(7) . .
Mo1 O16 Mo5 O29 38.5(7) . .
Mo1 O16 Mo5 O21 -116.3(7) . .
Mo1 O16 Mo5 O34 -38.0(13) . .
Mo1 O16 Mo5 O36 -44.5(7) . .
Mo4 O29 Mo5 O7 -124.7(5) . .
Mo4 O29 Mo5 O16 -22.0(5) . .
Mo4 O29 Mo5 O21 64.1(8) . .
Mo4 O29 Mo5 O34 136.1(5) . .
Mo4 O29 Mo5 O36 64.2(5) . .
Mo6 O21 Mo5 O7 -170.5(4) . .
Mo6 O21 Mo5 O16 86.5(3) . .
Mo6 O21 Mo5 O29 0.8(7) . .
Mo6 O21 Mo5 O34 -71.5(4) . .
Mo6 O21 Mo5 O36 0.7(3) . .
Mo10 O34 Mo5 O7 171.9(4) . .
Mo10 O34 Mo5 O16 -7.5(9) . .
Mo10 O34 Mo5 O29 -84.3(4) . .
Mo10 O34 Mo5 O21 71.7(4) . .
Mo10 O34 Mo5 O36 -0.6(3) . .
P1 O36 Mo5 O7 -176.0(12) . .
Mo10 O36 Mo5 O7 -40.7(14) . .
Mo6 O36 Mo5 O7 49.7(14) . .
P1 O36 Mo5 O16 42.4(4) . .
Mo10 O36 Mo5 O16 177.8(2) . .
Mo6 O36 Mo5 O16 -91.9(2) . .
P1 O36 Mo5 O29 -46.1(4) . .
Mo10 O36 Mo5 O29 89.3(2) . .
Mo6 O36 Mo5 O29 179.6(2) . .
P1 O36 Mo5 O21 133.9(4) . .
Mo10 O36 Mo5 O21 -90.8(2) . .
Mo6 O36 Mo5 O21 -0.42(18) . .
P1 O36 Mo5 O34 -134.9(4) . .
Mo10 O36 Mo5 O34 0.4(2) . .
Mo6 O36 Mo5 O34 90.7(2) . .
Mo3 O14 Mo6 O8 -139.1(8) . .
Mo3 O14 Mo6 O21 118.8(8) . .
Mo3 O14 Mo6 O24 -36.5(8) . .
Mo3 O14 Mo6 O18 25.2(12) . .
Mo3 O14 Mo6 O36 47.4(8) . .
Mo5 O21 Mo6 O8 170.7(4) . .
Mo5 O21 Mo6 O14 -85.0(4) . .
Mo5 O21 Mo6 O24 -3.0(7) . .
Mo5 O21 Mo6 O18 69.5(4) . .
Mo5 O21 Mo6 O36 -0.7(3) . .
Mo7 O24 Mo6 O8 133.8(7) . .
Mo7 O24 Mo6 O14 31.5(7) . .
Mo7 O24 Mo6 O21 -52.5(10) . .
Mo7 O24 Mo6 O18 -126.0(8) . .
Mo7 O24 Mo6 O36 -54.7(7) . .
Mo10 O18 Mo6 O8 -164.2(4) . .
Mo10 O18 Mo6 O14 31.4(8) . .
Mo10 O18 Mo6 O21 -63.2(4) . .
Mo10 O18 Mo6 O24 93.0(4) . .
Mo10 O18 Mo6 O36 7.8(3) . .
P1 O36 Mo6 O8 175.9(10) . .
Mo10 O36 Mo6 O8 40.3(11) . .
Mo5 O36 Mo6 O8 -49.4(11) . .
P1 O36 Mo6 O14 -39.5(3) . .
Mo10 O36 Mo6 O14 -175.1(2) . .
Mo5 O36 Mo6 O14 95.26(19) . .
P1 O36 Mo6 O21 -134.3(4) . .
Mo10 O36 Mo6 O21 90.1(2) . .
Mo5 O36 Mo6 O21 0.43(18) . .
P1 O36 Mo6 O24 44.7(3) . .
Mo10 O36 Mo6 O24 -90.9(2) . .
Mo5 O36 Mo6 O24 179.5(2) . .
P1 O36 Mo6 O18 130.5(4) . .
Mo10 O36 Mo6 O18 -5.1(2) . .
Mo5 O36 Mo6 O18 -94.7(2) . .
Mo6 O24 Mo7 O9 -132.1(7) . .
Mo6 O24 Mo7 O25 124.4(7) . .
Mo6 O24 Mo7 O32 -28.9(8) . .
Mo6 O24 Mo7 O20 37.6(11) . .
Mo6 O24 Mo7 O38 53.6(7) . .
Mo11 O25 Mo7 O9 170.6(4) 1_455 .
Mo11 O25 Mo7 O24 -82.8(4) 1_455 .
Mo11 O25 Mo7 O32 14.0(8) 1_455 .
Mo11 O25 Mo7 O20 72.3(4) 1_455 .
Mo11 O25 Mo7 O38 1.4(3) 1_455 .
Mo3 O32 Mo7 O9 124.9(6) . .
Mo3 O32 Mo7 O24 18.8(6) . .
Mo3 O32 Mo7 O25 -78.5(8) . .
Mo3 O32 Mo7 O20 -138.1(6) . .
Mo3 O32 Mo7 O38 -66.5(6) . .
Mo8 O20 Mo7 O9 -165.7(3) 1_455 .
Mo8 O20 Mo7 O24 24.4(7) 1_455 .
Mo8 O20 Mo7 O25 -63.9(3) 1_455 .
Mo8 O20 Mo7 O32 93.1(3) 1_455 .
Mo8 O20 Mo7 O38 7.5(3) 1_455 .
P1 O38 Mo7 O9 164.6(10) . .
Mo11 O38 Mo7 O9 -60.0(12) 1_455 .
Mo8 O38 Mo7 O9 28.8(12) 1_455 .
Mo11 O38 Mo7 O9 88.8(11) 1_655 .
P1 O38 Mo7 O24 -41.8(4) . .
Mo11 O38 Mo7 O24 93.7(2) 1_455 .
Mo8 O38 Mo7 O24 -177.5(2) 1_455 .
Mo11 O38 Mo7 O24 -117.57(17) 1_655 .
P1 O38 Mo7 O25 -136.3(4) . .
Mo11 O38 Mo7 O25 -0.9(2) 1_455 .
Mo8 O38 Mo7 O25 87.9(2) 1_455 .
Mo11 O38 Mo7 O25 147.86(18) 1_655 .
P1 O38 Mo7 O32 49.3(4) . .
Mo11 O38 Mo7 O32 -175.2(2) 1_455 .
Mo8 O38 Mo7 O32 -86.4(2) 1_455 .
Mo11 O38 Mo7 O32 -26.45(19) 1_655 .
P1 O38 Mo7 O20 131.2(4) . .
Mo11 O38 Mo7 O20 -93.36(19) 1_455 .
Mo8 O38 Mo7 O20 -4.58(17) 1_455 .
Mo11 O38 Mo7 O20 55.39(17) 1_655 .
Mo11 O39 Mo8 O6 -171.0(4) . .
Mo11 O39 Mo8 O20 -67.2(4) . 1_655
Mo11 O39 Mo8 O10 25.7(9) . 1_655
Mo11 O39 Mo8 O27 87.2(4) . .
Mo11 O39 Mo8 O38 4.5(3) . 1_655
Mo9 O27 Mo8 O6 127.2(7) . .
Mo9 O27 Mo8 O20 -44.9(10) . 1_655
Mo9 O27 Mo8 O39 -131.1(7) . .
Mo9 O27 Mo8 O10 25.7(7) . 1_655
Mo9 O27 Mo8 O38 -58.3(7) . 1_655
Mo8 O27 Mo9 O11 -131.8(7) . .
Mo8 O27 Mo9 O12 -26.3(7) . 1_655
Mo8 O27 Mo9 O31 130.3(7) . .
Mo8 O27 Mo9 O26 61.1(10) . 1_655
Mo8 O27 Mo9 O37 58.3(7) . 1_655
Mo12 O31 Mo9 O11 169.7(3) . .
Mo12 O31 Mo9 O27 -85.4(4) . .
Mo12 O31 Mo9 O12 6.1(8) . 1_655
Mo12 O31 Mo9 O26 70.6(4) . 1_655
Mo12 O31 Mo9 O37 -0.6(3) . 1_655
Mo12 O30 Mo10 O4 132.9(7) 1_455 .
Mo12 O30 Mo10 O34 -126.2(7) 1_455 .
Mo12 O30 Mo10 O18 -36.1(10) 1_455 .
Mo12 O30 Mo10 O28 35.2(7) 1_455 .
Mo12 O30 Mo10 O36 -52.6(7) 1_455 .
Mo5 O34 Mo10 O4 -170.4(4) . .
Mo5 O34 Mo10 O30 84.1(4) . .
Mo5 O34 Mo10 O18 -71.6(4) . .
Mo5 O34 Mo10 O28 3.5(11) . .
Mo5 O34 Mo10 O36 0.6(3) . .
Mo6 O18 Mo10 O4 165.7(4) . .
Mo6 O18 Mo10 O30 -25.1(8) . .
Mo6 O18 Mo10 O34 65.5(4) . .
Mo6 O18 Mo10 O28 -96.3(4) . .
Mo6 O18 Mo10 O36 -7.9(3) . .
Mo11 O28 Mo10 O4 -136.9(6) 1_455 .
Mo11 O28 Mo10 O30 -32.4(6) 1_455 .
Mo11 O28 Mo10 O34 49.1(12) 1_455 .
Mo11 O28 Mo10 O18 124.7(6) 1_455 .
Mo11 O28 Mo10 O36 51.8(6) 1_455 .
P1 O36 Mo10 O4 -167.9(11) . .
Mo5 O36 Mo10 O4 56.3(13) . .
Mo6 O36 Mo10 O4 -32.2(13) . .
P1 O36 Mo10 O30 42.5(4) . .
Mo5 O36 Mo10 O30 -93.3(2) . .
Mo6 O36 Mo10 O30 178.09(19) . .
P1 O36 Mo10 O34 135.4(4) . .
Mo5 O36 Mo10 O34 -0.4(2) . .
Mo6 O36 Mo10 O34 -89.0(2) . .
P1 O36 Mo10 O18 -130.5(4) . .
Mo5 O36 Mo10 O18 93.7(2) . .
Mo6 O36 Mo10 O18 5.1(2) . .
P1 O36 Mo10 O28 -43.7(4) . .
Mo5 O36 Mo10 O28 -179.5(2) . .
Mo6 O36 Mo10 O28 91.9(2) . .
Mo12 O17 Mo11 O40 -134.3(7) . .
Mo12 O17 Mo11 O28 -32.1(7) . 1_655
Mo12 O17 Mo11 O39 125.5(7) . .
Mo12 O17 Mo11 O25 50.5(10) . 1_655
Mo12 O17 Mo11 O38 54.1(7) . 1_655
Mo8 O39 Mo11 O40 166.2(4) . .
Mo8 O39 Mo11 O17 -89.2(4) . .
Mo8 O39 Mo11 O28 -3.6(10) . 1_655
Mo8 O39 Mo11 O25 66.7(4) . 1_655
Mo8 O39 Mo11 O38 -4.5(3) . 1_655
Mo9 O31 Mo12 O1 -172.5(3) . .
Mo9 O31 Mo12 O23 -71.1(4) . 1_655
Mo9 O31 Mo12 O17 84.5(4) . .
Mo9 O31 Mo12 O30 14.9(7) . 1_655
Mo9 O31 Mo12 O37 0.5(3) . 1_655
Mo11 O17 Mo12 O1 130.1(7) . .
Mo11 O17 Mo12 O31 -127.9(7) . .
Mo11 O17 Mo12 O23 -35.8(11) . 1_655
Mo11 O17 Mo12 O30 28.7(7) . 1_655
Mo11 O17 Mo12 O37 -54.1(7) . 1_655
Mo11 O38 P1 O36 -61.1(5) 1_455 .
Mo8 O38 P1 O36 178.8(3) 1_455 .
Mo7 O38 P1 O36 58.9(4) . .
Mo11 O38 P1 O36 117.5(3) 1_655 .
Mo11 O38 P1 O35 179.4(3) 1_455 .
Mo8 O38 P1 O35 59.2(5) 1_455 .
Mo7 O38 P1 O35 -60.6(4) . .
Mo11 O38 P1 O35 -2.1(3) 1_655 .
Mo11 O38 P1 O37 59.0(4) 1_455 .
Mo8 O38 P1 O37 -61.1(4) 1_455 .
Mo7 O38 P1 O37 179.0(3) . .
Mo11 O38 P1 O37 -122.4(2) 1_655 .
Mo10 O36 P1 O38 59.1(5) . .
Mo5 O36 P1 O38 179.6(3) . .
Mo6 O36 P1 O38 -61.8(4) . .
Mo10 O36 P1 O35 -179.8(3) . .
Mo5 O36 P1 O35 -59.4(4) . .
Mo6 O36 P1 O35 59.3(4) . .
Mo10 O36 P1 O37 -61.7(4) . .
Mo5 O36 P1 O37 58.8(4) . .
Mo6 O36 P1 O37 177.5(3) . .
Mo1 O35 P1 O38 178.0(3) . .
Mo2 O35 P1 O38 -59.9(5) . .
Mo3 O35 P1 O38 57.5(4) . .
Mo1 O35 P1 O36 57.6(5) . .
Mo2 O35 P1 O36 179.7(3) . .
Mo3 O35 P1 O36 -62.8(4) . .
Mo1 O35 P1 O37 -60.8(4) . .
Mo2 O35 P1 O37 61.3(4) . .
Mo3 O35 P1 O37 178.8(3) . .
Mo4 O37 P1 O38 179.5(3) . .
Mo9 O37 P1 O38 58.6(4) 1_455 .
Mo12 O37 P1 O38 -58.7(4) 1_455 .
Mo12 O37 P1 O38 97.9(3) 1_655 .
Mo4 O37 P1 O36 -60.0(4) . .
Mo9 O37 P1 O36 179.0(3) 1_455 .
Mo12 O37 P1 O36 61.8(4) 1_455 .
Mo12 O37 P1 O36 -141.6(3) 1_655 .
Mo4 O37 P1 O35 57.9(4) . .
Mo9 O37 P1 O35 -63.0(4) 1_455 .
Mo12 O37 P1 O35 179.7(3) 1_455 .
Mo12 O37 P1 O35 -23.7(2) 1_655 .
